data_6000488
loop_
_publ_author_name
'Amitava Choudhury'
'Srinivasan Natarajan'
'C. N. R. Rao'

_publ_section_title
;
Formation of One-, Two-, and Three-Dimensional Open-Framework Zinc
Phosphates in the Presence of a Tetramine
;
_journal_name_full 'Inorganic Chemistry'
_journal_page_first 4295
_journal_page_last 4304
_journal_paper_doi 10.1021/ic000366c
_journal_volume 39
_journal_year 2000
_chemical_formula_sum 'C3 H13 N2 O8 P2 Zn'
_chemical_formula_weight 332.46
_space_group_crystal_system monoclinic
_space_group_IT_number 14
_space_group_name_Hall '-P 2ybc'
_space_group_name_H-M_alt 'P 1 21/c 1'
_atom_sites_solution_hydrogens geom
_atom_sites_solution_primary direct
_atom_sites_solution_secondary difmap
_cell_angle_alpha 90.000
_cell_angle_beta 96.0490(10)
_cell_angle_gamma 90.000
_cell_formula_units_Z 4
_cell_length_a 5.2677(5)
_cell_length_b 13.3025(13)
_cell_length_c 14.7833(14)
_cell_measurement_temperature 571(2)
_cell_volume 1030.2(2)
_computing_cell_refinement 'Siemens XSCANS'
_computing_data_collection 'Siemens XSCANS'
_computing_data_reduction 'Siemens SHELXTL'
_computing_molecular_graphics 'Siemens SHELXTL'
_computing_publication_material 'Siemens SHELXTL'
_computing_structure_refinement 'SHELXL-93 (Sheldrick, 1993)'
_computing_structure_solution 'SHELXS-86 (Sheldrick, 1990)'
_diffrn_ambient_temperature 571(2)
_diffrn_measurement_device 'Siemens P4'
_diffrn_measurement_method '\w scans'
_diffrn_radiation_monochromator graphite
_diffrn_radiation_source 'fine-focus sealed tube'
_diffrn_radiation_type MoK\a
_diffrn_radiation_wavelength 0.71073
_diffrn_reflns_av_R_equivalents 0.0291
_diffrn_reflns_av_sigmaI/netI 0.0347
_diffrn_reflns_limit_h_max 5
_diffrn_reflns_limit_h_min -5
_diffrn_reflns_limit_k_max 14
_diffrn_reflns_limit_k_min -14
_diffrn_reflns_limit_l_max 16
_diffrn_reflns_limit_l_min -13
_diffrn_reflns_number 4104
_diffrn_reflns_theta_max 23.26
_diffrn_reflns_theta_min 2.06
_exptl_absorpt_coefficient_mu 2.727
_exptl_absorpt_correction_type none
_exptl_crystal_density_diffrn 2.144
_exptl_crystal_F_000 676
_refine_diff_density_max 0.877
_refine_diff_density_min -0.495
_refine_diff_density_rms 0.153
_refine_ls_extinction_method none
_refine_ls_goodness_of_fit_all 1.127
_refine_ls_goodness_of_fit_obs 1.033
_refine_ls_matrix_type full
_refine_ls_number_parameters 145
_refine_ls_number_reflns 1463
_refine_ls_number_restraints 0
_refine_ls_restrained_S_all 1.127
_refine_ls_restrained_S_obs 1.033
_refine_ls_R_factor_all 0.0366
_refine_ls_R_factor_obs 0.0290
_refine_ls_shift/esd_max 0.000
_refine_ls_shift/esd_mean 0.000
_refine_ls_structure_factor_coef Fsqd
_refine_ls_weighting_details 'w=1/[\s^2^(Fo^2^)+(0.0531P)^2^+0.7829P] where P=(Fo^2^+2Fc^2^)/3'
_refine_ls_weighting_scheme calc
_refine_ls_wR_factor_all 0.0916
_refine_ls_wR_factor_obs 0.0783
_reflns_number_observed 1291
_reflns_number_total 1463
_reflns_observed_criterion >2sigma(I)
_cod_depositor_comments
;
 Updating space group information and adding the symmetry operation list.

 Antanas Vaitkus,
 2018-06-15

The following automatic conversions were performed:

'_refine_ls_weighting_scheme' value 'calc
w=1/[\s^2^(Fo^2^)+(0.0531P)^2^+0.7829P] where P=(Fo^2^+2Fc^2^)/3' was
changed to 'calc'. New tag '_refine_ls_weighting_details' was
created. The value of the new tag was set to
'w=1/[\s^2^(Fo^2^)+(0.0531P)^2^+0.7829P] where P=(Fo^2^+2Fc^2^)/3'.

Automatic conversion script
Id: cif_fix_values 3143 2015-03-26 13:38:13Z robertas 
;
_cod_database_code 6000488

loop_
_space_group_symop_id
_space_group_symop_operation_xyz
1 x,y,z
2 -x,y+1/2,-z+1/2
3 -x,-y,-z
4 x,-y+1/2,z+1/2

loop_
_atom_site_aniso_label
_atom_site_aniso_U_11
_atom_site_aniso_U_22
_atom_site_aniso_U_33
_atom_site_aniso_U_23
_atom_site_aniso_U_13
_atom_site_aniso_U_12
Zn1 0.0174(3) 0.0182(3) 0.0148(3) -0.0003(2) 0.0027(2) 0.0000(2)
P1 0.0223(7) 0.0153(6) 0.0134(6) 0.0004(5) 0.0033(5) 0.0006(5)
P2 0.0164(6) 0.0156(6) 0.0152(6) -0.0007(5) 0.0031(5) -0.0008(5)
O1 0.046(2) 0.023(2) 0.015(2) -0.0023(13) 0.0070(15) -0.006(2)
O2 0.019(2) 0.023(2) 0.040(2) 0.0035(15) 0.0063(15) 0.0007(14)
O3 0.031(2) 0.022(2) 0.015(2) 0.0008(13) -0.0030(14) -0.0013(14)
O4 0.020(2) 0.028(2) 0.023(2) 0.0064(14) 0.0082(14) 0.0057(14)
O5 0.043(2) 0.022(2) 0.022(2) -0.0002(14) 0.010(2) 0.008(2)
O6 0.033(2) 0.021(2) 0.019(2) 0.0061(13) 0.0023(14) -0.0043(14)
O7 0.025(2) 0.037(2) 0.020(2) 0.0054(15) 0.0048(14) 0.000(2)
O8 0.023(2) 0.021(2) 0.029(2) -0.0066(14) 0.0002(14) -0.0009(14)
N1 0.039(3) 0.021(2) 0.025(2) 0.003(2) 0.003(2) 0.001(2)
N2 0.039(3) 0.034(2) 0.014(2) -0.002(2) 0.005(2) 0.010(2)
C3 0.026(3) 0.044(3) 0.022(3) -0.009(2) 0.000(2) 0.007(2)
C1 0.056(4) 0.042(4) 0.042(3) 0.006(3) 0.009(3) 0.011(3)
C2 0.075(5) 0.031(3) 0.039(3) 0.000(3) 0.014(3) 0.015(3)

loop_
_atom_site_label
_atom_site_type_symbol
_atom_site_fract_x
_atom_site_fract_y
_atom_site_fract_z
_atom_site_U_iso_or_equiv
_atom_site_thermal_displace_type
_atom_site_occupancy
_atom_site_calc_flag
_atom_site_refinement_flags
_atom_site_disorder_group
Zn1 Zn 0.25553(9) 0.98159(4) 0.11203(3) 0.0167(2) Uani 1 d . .
P1 P 0.5196(2) 0.93323(8) 0.30328(7) 0.0169(3) Uani 1 d . .
P2 P 0.2485(2) 0.89066(8) -0.08934(7) 0.0156(3) Uani 1 d . .
O1 O 0.2075(7) 0.8919(2) 0.0105(2) 0.0276(8) Uani 1 d . .
O2 O 0.4765(6) 1.0961(2) 0.1066(2) 0.0270(8) Uani 1 d . .
O3 O 0.3911(6) 0.8941(2) 0.2127(2) 0.0232(7) Uani 1 d . .
O4 O -0.0724(6) 1.0347(2) 0.1439(2) 0.0234(7) Uani 1 d . .
O5 O 0.4290(7) 1.0365(2) 0.3272(2) 0.0286(8) Uani 1 d . .
O6 O 0.4975(6) 0.8574(2) 0.3787(2) 0.0243(7) Uani 1 d . .
O7 O 0.8170(6) 0.9381(3) 0.2944(2) 0.0273(8) Uani 1 d . .
H20 H 0.8439(6) 0.9781(3) 0.2543(2) 0.041 Uiso 1 calc R .
O8 O 0.1610(6) 0.7842(2) -0.1278(2) 0.0247(8) Uani 1 d . .
H30 H 0.2507(6) 0.7405(2) -0.1014(2) 0.037 Uiso 1 calc R .
N1 N 0.7463(8) 0.7849(3) 0.7276(3) 0.0285(10) Uani 1 d . .
H1 H 0.8185(8) 0.7792(3) 0.7846(3) 0.043 Uiso 1 calc R .
H2 H 0.6321(8) 0.7361(3) 0.7160(3) 0.043 Uiso 1 calc R .
H3 H 0.6690(8) 0.8443(3) 0.7205(3) 0.043 Uiso 1 calc R .
N2 N 0.8019(8) 0.8912(3) 0.5333(3) 0.0286(10) Uani 1 d . .
H10 H 0.6874(8) 0.8897(3) 0.4836(3) 0.034 Uiso 1 calc R .
H11 H 0.7319(8) 0.9265(3) 0.5763(3) 0.034 Uiso 1 calc R .
C3 C 1.0315(9) 0.9456(4) 0.5101(3) 0.0308(12) Uani 1 d . .
H9 H 1.0943(9) 0.9146(4) 0.4573(3) 0.037 Uiso 1 calc R .
H8 H 1.1647(9) 0.9412(4) 0.5605(3) 0.037 Uiso 1 calc R .
C1 C 0.9451(12) 0.7769(5) 0.6641(4) 0.0466(15) Uani 1 d . .
H4 H 1.0312(12) 0.7127(5) 0.6737(4) 0.056 Uiso 1 calc R .
H5 H 1.0709(12) 0.8293(5) 0.6785(4) 0.056 Uiso 1 calc R .
C2 C 0.8450(13) 0.7855(4) 0.5669(4) 0.047(2) Uani 1 d . .
H6 H 0.6847(13) 0.7493(4) 0.5573(4) 0.057 Uiso 1 calc R .
H7 H 0.9641(13) 0.7530(4) 0.5305(4) 0.057 Uiso 1 calc R .

loop_
_geom_angle_atom_site_label_1
_geom_angle_atom_site_label_2
_geom_angle_atom_site_label_3
_geom_angle
_geom_angle_site_symmetry_1
_geom_angle_site_symmetry_3
_geom_angle_publ_flag
O1 Zn1 O2 119.45(14) . . ?
O1 Zn1 O3 103.42(13) . . ?
O2 Zn1 O3 109.14(13) . . ?
O1 Zn1 O4 111.40(14) . . ?
O2 Zn1 O4 106.01(13) . . ?
O3 Zn1 O4 106.81(12) . . ?
O5 P1 O6 112.5(2) . . ?
O5 P1 O3 113.2(2) . . ?
O6 P1 O3 110.9(2) . . ?
O5 P1 O7 108.8(2) . . ?
O6 P1 O7 103.9(2) . . ?
O3 P1 O7 107.0(2) . . ?
O2 P2 O1 113.7(2) 3_675 . ?
O2 P2 O4 112.0(2) 3_675 3_575 ?
O1 P2 O4 111.5(2) . 3_575 ?
O2 P2 O8 107.1(2) 3_675 . ?
O1 P2 O8 107.1(2) . . ?
O4 P2 O8 104.8(2) 3_575 . ?
P2 O1 Zn1 138.6(2) . . ?
P2 O2 Zn1 134.1(2) 3_675 . ?
P1 O3 Zn1 123.7(2) . . ?
P2 O4 Zn1 127.2(2) 3_575 . ?
P1 O7 H20 109.47(12) . . ?
P2 O8 H30 109.47(12) . . ?
C1 N1 H1 109.5(3) . . ?
C1 N1 H2 109.5(3) . . ?
H1 N1 H2 109.5 . . ?
C1 N1 H3 109.5(3) . . ?
H1 N1 H3 109.5 . . ?
H2 N1 H3 109.5 . . ?
C3 N2 C2 115.8(4) . . ?
C3 N2 H10 108.3(2) . . ?
C2 N2 H10 108.3(3) . . ?
C3 N2 H11 108.3(2) . . ?
C2 N2 H11 108.3(3) . . ?
H10 N2 H11 107.4 . . ?
N2 C3 C3 110.3(5) . 3_776 ?
N2 C3 H9 109.6(2) . . ?
C3 C3 H9 109.6(4) 3_776 . ?
N2 C3 H8 109.6(2) . . ?
C3 C3 H8 109.6(4) 3_776 . ?
H9 C3 H8 108.1 . . ?
N1 C1 C2 113.9(5) . . ?
N1 C1 H4 108.8(3) . . ?
C2 C1 H4 108.8(3) . . ?
N1 C1 H5 108.8(3) . . ?
C2 C1 H5 108.8(3) . . ?
H4 C1 H5 107.7 . . ?
C1 C2 N2 114.8(5) . . ?
C1 C2 H6 108.6(4) . . ?
N2 C2 H6 108.6(3) . . ?
C1 C2 H7 108.6(3) . . ?
N2 C2 H7 108.6(3) . . ?
H6 C2 H7 107.5 . . ?

loop_
_geom_bond_atom_site_label_1
_geom_bond_atom_site_label_2
_geom_bond_distance
_geom_bond_site_symmetry_2
_geom_bond_publ_flag
Zn1 O1 1.913(3) . ?
Zn1 O2 1.924(3) . ?
Zn1 O3 1.964(3) . ?
Zn1 O4 1.969(3) . ?
P1 O5 1.509(3) . ?
P1 O6 1.517(3) . ?
P1 O3 1.527(3) . ?
P1 O7 1.587(3) . ?
P2 O2 1.508(3) 3_675 ?
P2 O1 1.515(3) . ?
P2 O4 1.530(3) 3_575 ?
P2 O8 1.577(3) . ?
O2 P2 1.508(3) 3_675 ?
O4 P2 1.530(3) 3_575 ?
O7 H20 0.82 . ?
O8 H30 0.82 . ?
N1 C1 1.482(7) . ?
N1 H1 0.89 . ?
N1 H2 0.89 . ?
N1 H3 0.89 . ?
N2 C3 1.480(6) . ?
N2 C2 1.501(7) . ?
N2 H10 0.90 . ?
N2 H11 0.90 . ?
C3 C3 1.508(10) 3_776 ?
C3 H9 0.97 . ?
C3 H8 0.97 . ?
C1 C2 1.483(8) . ?
C1 H4 0.97 . ?
C1 H5 0.97 . ?
C2 H6 0.97 . ?
C2 H7 0.97 . ?
